data_7704086
loop_
_publ_author_name
'Zhang, Yi'
'Fadaei Tirani, Farzaneh'
'Pattison, Philip'
'Schenk-Jo\&s, Kurt'
'Xiao, Zewen'
'Nazeeruddin, Mohammad Khaja'
'Gao, Peng'

_publ_section_title
;
 Zero-dimensional hybrid iodobismuthate derivatives: from structure study
 to photovoltaic application.
;
_journal_issue 18
_journal_name_full 'Dalton transactions (Cambridge, England : 2003)'
_journal_page_first 5815
_journal_page_last 5822
_journal_paper_doi 10.1039/d0dt00015a
_journal_volume 49
_journal_year 2020
_chemical_formula_moiety 'Bi2 I9, 3 (C1 H6 N1)'
_chemical_formula_sum 'C3 H18 Bi2 I9 N3'
_chemical_formula_weight 1656.26
_space_group_crystal_system hexagonal
_space_group_IT_number 194
_space_group_name_Hall '-P 6c 2c'
_space_group_name_H-M_alt 'P 63/m m c'
_atom_sites_solution_hydrogens geom
_atom_sites_solution_primary dual
_atom_sites_solution_secondary difmap
_audit_creation_date 2020-03-01
_audit_creation_method
;
Olex2 1.3-alpha
(compiled 2019.10.11 svn.r3662 for OlexSys, GUI svn.r5962)
;
_audit_update_record
;
2020-04-01 deposited with the CCDC.	2020-04-06 downloaded from the CCDC.
;
_cell_angle_alpha 90
_cell_angle_beta 90
_cell_angle_gamma 120
_cell_formula_units_Z 2
_cell_length_a 8.57310(10)
_cell_length_b 8.57310(10)
_cell_length_c 21.7479(3)
_cell_measurement_reflns_used 3646
_cell_measurement_temperature 293(1)
_cell_measurement_theta_max 27.8620
_cell_measurement_theta_min 2.6160
_cell_volume 1384.28(3)
_computing_cell_refinement 'CrysAlisPro 1.171.40.20a (Rigaku OD, 2018)'
_computing_data_collection 'CrysAlisPro 1.171.40.20a (Rigaku OD, 2018)'
_computing_data_reduction 'CrysAlisPro 1.171.40.20a (Rigaku OD, 2018)'
_computing_molecular_graphics 'Olex2 (Dolomanov et al., 2009)'
_computing_publication_material 'Olex2 (Dolomanov et al., 2009)'
_computing_structure_refinement 'ShelXL (Sheldrick, 2015)'
_computing_structure_solution 'ShelXT (Sheldrick, 2015)'
_diffrn_ambient_temperature 293(1)
_diffrn_measured_fraction_theta_full 0.991
_diffrn_measured_fraction_theta_max 0.940
_diffrn_measurement_device_type 'dectris-CrysAlisPro-abstract goniometer imported dectris images'
_diffrn_measurement_method '\w scans'
_diffrn_radiation_type synchrotron
_diffrn_radiation_wavelength 0.6804
_diffrn_reflns_av_R_equivalents 0.0297
_diffrn_reflns_av_unetI/netI 0.0162
_diffrn_reflns_Laue_measured_fraction_full 0.991
_diffrn_reflns_Laue_measured_fraction_max 0.940
_diffrn_reflns_limit_h_max 9
_diffrn_reflns_limit_h_min -9
_diffrn_reflns_limit_k_max 10
_diffrn_reflns_limit_k_min -10
_diffrn_reflns_limit_l_max 28
_diffrn_reflns_limit_l_min -28
_diffrn_reflns_number 11836
_diffrn_reflns_point_group_measured_fraction_full 0.991
_diffrn_reflns_point_group_measured_fraction_max 0.940
_diffrn_reflns_theta_full 24.094
_diffrn_reflns_theta_max 28.539
_diffrn_reflns_theta_min 1.793
_diffrn_source synchrotron
_exptl_absorpt_coefficient_mu 20.338
_exptl_absorpt_correction_T_max 1.00000
_exptl_absorpt_correction_T_min 0.48239
_exptl_absorpt_correction_type multi-scan
_exptl_absorpt_process_details
;
CrysAlisPro 1.171.40.20a (Rigaku Oxford Diffraction, 2018).
 Empirical absorption correction using spherical harmonics
 as implemented in SCALE3 ABSPACK scaling algorithm.
;
_exptl_crystal_colour orange
_exptl_crystal_density_diffrn 3.974
_exptl_crystal_description plate
_exptl_crystal_F_000 1400
_exptl_crystal_size_max 0.12
_exptl_crystal_size_mid 0.1
_exptl_crystal_size_min 0.025
_refine_diff_density_max 0.462
_refine_diff_density_min -0.736
_refine_diff_density_rms 0.111
_refine_ls_extinction_method none
_refine_ls_goodness_of_fit_ref 1.062
_refine_ls_hydrogen_treatment constr
_refine_ls_matrix_type full
_refine_ls_number_parameters 54
_refine_ls_number_reflns 767
_refine_ls_number_restraints 14
_refine_ls_restrained_S_all 1.054
_refine_ls_R_factor_all 0.0223
_refine_ls_R_factor_gt 0.0203
_refine_ls_shift/su_max 0.000
_refine_ls_shift/su_mean 0.000
_refine_ls_structure_factor_coef Fsqd
_refine_ls_weighting_details 'w=1/[\s^2^(Fo^2^)+(0.0206P)^2^+3.6640P] where P=(Fo^2^+2Fc^2^)/3'
_refine_ls_weighting_scheme calc
_refine_ls_wR_factor_gt 0.0497
_refine_ls_wR_factor_ref 0.0506
_reflns_Friedel_coverage 0.000
_reflns_number_gt 703
_reflns_number_total 767
_reflns_threshold_expression 'I > 2\s(I)'
_cod_data_source_file d0dt00015a2.cif
_cod_data_source_block compound_2_293K
_cod_depositor_comments 'Adding full bibliography for 7704084--7704087.cif.'
_cod_original_cell_volume 1384.28(4)
_cod_database_code 7704086
_shelx_shelxl_version_number 2018/3
_audit_contact_author 'Farzaneh Fadaei Tirani'
_shelx_space_group_comment
;
The symmetry employed for this shelxl refinement is uniquely defined
by the following loop, which should always be used as a source of
symmetry information in preference to the above space-group names.
They are only intended as comments.
;
_olex2_refinement_description
;
1. Fixed Uiso
 At 1.2 times of:
  All N(H,H,H) groups
 At 1.5 times of:
  All C(H,H,H) groups
2. Restrained distances
 N1-C1 = N2-C2
 1.48 with sigma of 0.01
3. Uiso/Uaniso restraints and constraints
N1 \\sim C1 \\sim N2 \\sim C2: within 2A with sigma of 0.01 and sigma for
terminal atoms of 0.02 within 2A
4. Others
 Fixed Sof: N1(0.16667) H1A(0.16667) H1B(0.16667) H1C(0.16667) C1(0.16667)
 H1D(0.16667) H1E(0.16667) H1F(0.16667) N2(0.08333) H2A(0.08333) H2B(0.08333)
 H2C(0.08333) C2(0.08333) H2D(0.08333) H2E(0.08333) H2F(0.08333)
5.a Idealised Me refined as rotating group:
 N1(H1A,H1B,H1C), C1(H1D,H1E,H1F), N2(H2A,H2B,H2C), C2(H2D,H2E,H2F)
;
_olex2_submission_special_instructions 'No special instructions were received'

loop_
_space_group_symop_operation_xyz
'x, y, z'
'-y, x-y, z'
'-x+y, -x, z'
'-x, -y, z+1/2'
'y, -x+y, z+1/2'
'x-y, x, z+1/2'
'y, x, -z'
'x-y, -y, -z'
'-x, -x+y, -z'
'-y, -x, -z+1/2'
'-x+y, y, -z+1/2'
'x, x-y, -z+1/2'
'-x, -y, -z'
'y, -x+y, -z'
'x-y, x, -z'
'x, y, -z-1/2'
'-y, x-y, -z-1/2'
'-x+y, -x, -z-1/2'
'-y, -x, z'
'-x+y, y, z'
'x, x-y, z'
'y, x, z-1/2'
'x-y, -y, z-1/2'
'-x, -x+y, z-1/2'

loop_
_atom_site_label
_atom_site_type_symbol
_atom_site_fract_x
_atom_site_fract_y
_atom_site_fract_z
_atom_site_U_iso_or_equiv
_atom_site_adp_type
_atom_site_occupancy
_atom_site_site_symmetry_order
_atom_site_calc_flag
_atom_site_refinement_flags_posn
_atom_site_refinement_flags_adp
_atom_site_refinement_flags_occupancy
_atom_site_disorder_assembly
_atom_site_disorder_group
Bi1 Bi 0.666667 0.333333 0.34493(2) 0.03984(11) Uani 1 6 d S T P . .
I1 I 0.83370(3) 0.66741(6) 0.41875(2) 0.07578(17) Uani 1 2 d S T P . .
I2 I 0.49860(4) 0.50140(4) 0.250000 0.05843(17) Uani 1 4 d S T P . .
N1 N 0.325(6) 0.607(4) 0.4010(12) 0.108(14) Uani 0.1667 1 d D U P A -1
H1A H 0.385237 0.641949 0.365783 0.130 Uiso 0.1667 1 calc R U P A -1
H1B H 0.211446 0.580691 0.394829 0.130 Uiso 0.1667 1 calc R U P A -1
H1C H 0.325101 0.509142 0.414815 0.130 Uiso 0.1667 1 calc R U P A -1
C1 C 0.410(4) 0.752(5) 0.4467(14) 0.096(12) Uani 0.1667 1 d D U P A -1
H1D H 0.480524 0.865088 0.425932 0.145 Uiso 0.1667 1 calc R U P A -1
H1E H 0.487058 0.729770 0.472906 0.145 Uiso 0.1667 1 calc R U P A -1
H1F H 0.318997 0.756337 0.471027 0.145 Uiso 0.1667 1 calc R U P A -1
N2 N 1.052(17) 0.994(15) 0.2858(18) 0.10(2) Uani 0.0833 1 d D U P B -1
H2A H 1.164411 1.055974 0.271387 0.121 Uiso 0.0833 1 calc R U P B -1
H2B H 1.026361 0.881788 0.294328 0.121 Uiso 0.0833 1 calc R U P B -1
H2C H 1.043014 1.046154 0.319823 0.121 Uiso 0.0833 1 calc R U P B -1
C2 C 0.925(14) 0.990(13) 0.239(2) 0.10(2) Uani 0.0833 1 d D U P B -1
H2D H 0.937324 1.106876 0.235664 0.150 Uiso 0.0833 1 calc R U P B -1
H2E H 0.804251 0.903671 0.250819 0.150 Uiso 0.0833 1 calc R U P B -1
H2F H 0.951658 0.955736 0.199918 0.150 Uiso 0.0833 1 calc R U P B -1

loop_
_atom_site_aniso_label
_atom_site_aniso_U_11
_atom_site_aniso_U_22
_atom_site_aniso_U_33
_atom_site_aniso_U_23
_atom_site_aniso_U_13
_atom_site_aniso_U_12
Bi1 0.04092(13) 0.04092(13) 0.03769(16) 0.000 0.000 0.02046(7)
I1 0.0865(3) 0.0595(3) 0.0723(3) -0.0273(2) -0.01366(11) 0.02974(14)
I2 0.0714(3) 0.0714(3) 0.0587(3) 0.000 0.000 0.0554(3)
N1 0.039(17) 0.14(3) 0.15(2) -0.044(17) -0.025(15) 0.048(19)
C1 0.050(14) 0.13(3) 0.12(2) -0.050(19) -0.019(13) 0.056(15)
N2 0.14(7) 0.06(3) 0.07(3) 0.02(3) 0.05(4) 0.03(6)
C2 0.14(7) 0.07(3) 0.07(4) 0.02(3) 0.05(5) 0.04(6)

loop_
_atom_type_symbol
_atom_type_description
_atom_type_scat_dispersion_real
_atom_type_scat_dispersion_imag
_atom_type_scat_source
C C 0.0031 0.0015 'International Tables Vol C Tables 4.2.6.8 and 6.1.1.4'
H H 0.0000 0.0000 'International Tables Vol C Tables 4.2.6.8 and 6.1.1.4'
Bi Bi -3.0839 9.9321 'International Tables Vol C Tables 4.2.6.8 and 6.1.1.4'
I I -0.4830 1.6974 'International Tables Vol C Tables 4.2.6.8 and 6.1.1.4'
N N 0.0058 0.0029 'International Tables Vol C Tables 4.2.6.8 and 6.1.1.4'

loop_
_geom_angle_atom_site_label_1
_geom_angle_atom_site_label_2
_geom_angle_atom_site_label_3
_geom_angle
_geom_angle_site_symmetry_1
_geom_angle_site_symmetry_3
_geom_angle_publ_flag
I1 Bi1 I1 93.275(16) 3_665 2_655 ?
I1 Bi1 I1 93.274(16) 3_665 . ?
I1 Bi1 I1 93.274(16) 2_655 . ?
I1 Bi1 I2 91.314(9) 3_665 3_665 ?
I1 Bi1 I2 91.314(9) . . ?
I1 Bi1 I2 91.314(9) . 3_665 ?
I1 Bi1 I2 173.315(15) 2_655 3_665 ?
I1 Bi1 I2 91.314(9) 3_665 2_655 ?
I1 Bi1 I2 91.313(9) 2_655 . ?
I1 Bi1 I2 91.313(9) 2_655 2_655 ?
I1 Bi1 I2 173.316(15) . 2_655 ?
I1 Bi1 I2 173.315(15) 3_665 . ?
I2 Bi1 I2 83.717(11) 2_655 . ?
I2 Bi1 I2 83.718(11) 2_655 3_665 ?
I2 Bi1 I2 83.717(11) 3_665 . ?
Bi1 I2 Bi1 79.198(15) . 16_556 ?
H1A N1 H1B 109.5 . . ?
H1A N1 H1C 109.5 . . ?
H1B N1 H1C 109.5 . . ?
C1 N1 H1A 109.5 . . ?
C1 N1 H1B 109.5 . . ?
C1 N1 H1C 109.5 . . ?
N1 C1 H1D 109.5 . . ?
N1 C1 H1E 109.5 . . ?
N1 C1 H1F 109.5 . . ?
H1D C1 H1E 109.5 . . ?
H1D C1 H1F 109.5 . . ?
H1E C1 H1F 109.5 . . ?
H2A N2 H2B 109.5 . . ?
H2A N2 H2C 109.5 . . ?
H2B N2 H2C 109.5 . . ?
C2 N2 H2A 109.5 . . ?
C2 N2 H2B 109.5 . . ?
C2 N2 H2C 109.5 . . ?
N2 C2 H2D 109.5 . . ?
N2 C2 H2E 109.5 . . ?
N2 C2 H2F 109.5 . . ?
H2D C2 H2E 109.5 . . ?
H2D C2 H2F 109.5 . . ?
H2E C2 H2F 109.5 . . ?

loop_
_geom_bond_atom_site_label_1
_geom_bond_atom_site_label_2
_geom_bond_distance
_geom_bond_site_symmetry_2
_geom_bond_publ_flag
Bi1 I1 2.9546(4) 3_665 ?
Bi1 I1 2.9546(4) 2_655 ?
Bi1 I1 2.9546(4) . ?
Bi1 I2 3.2388(5) 3_665 ?
Bi1 I2 3.2388(5) . ?
Bi1 I2 3.2388(5) 2_655 ?
N1 H1A 0.8900 . ?
N1 H1B 0.8900 . ?
N1 H1C 0.8900 . ?
N1 C1 1.472(10) . ?
C1 H1D 0.9600 . ?
C1 H1E 0.9600 . ?
C1 H1F 0.9600 . ?
N2 H2A 0.8900 . ?
N2 H2B 0.8900 . ?
N2 H2C 0.8900 . ?
N2 C2 1.480(10) . ?
C2 H2D 0.9600 . ?
C2 H2E 0.9600 . ?
C2 H2F 0.9600 . ?
